data_2019475
loop_
_publ_author_name
'Krause, Jeanette A.'
'Zhao, Daoli'
'Chatterjee, Sayandev'
'Falcon, Roland'
'Stoltz, Kristen'
'Warren, John C.'
'Wiswell, Sara E.'
'Connick, William B.'
'Collins, Sibrina N.'

_publ_section_title
;
 In-house and synchrotron X-ray diffraction studies of
 2-phenyl-1,10-phenanthroline, protonated salts, complexes with gold(III)
 and copper(II), and an orthometallation product with palladium(II)
;
_journal_coeditor_code GZ3246
_journal_issue 3
_journal_name_full 'Acta Crystallographica Section C'
_journal_page_first 260
_journal_page_last 266
_journal_paper_doi 10.1107/S2053229614001843
_journal_volume 70
_journal_year 2014
_chemical_formula_iupac 'C18 H13 N2 +, Br -, 2H2 O'
_chemical_formula_moiety 'C18 H13 N2 +, Br -, 2(H2 O)'
_chemical_formula_sum 'C18 H17 Br N2 O2'
_chemical_formula_weight 373.25
_chemical_name_systematic
;
2-Phenyl-1,10-phenanthrolin-1-ium bromide dihydrate
;
_space_group_IT_number 14
_symmetry_cell_setting monoclinic
_symmetry_space_group_name_Hall '-P 2yn'
_symmetry_space_group_name_H-M 'P 1 21/n 1'
_atom_sites_solution_hydrogens mixed
_atom_sites_solution_primary direct
_atom_sites_solution_secondary difmap
_audit_creation_method SHELXL-97
_cell_angle_alpha 90.00
_cell_angle_beta 97.283(2)
_cell_angle_gamma 90.00
_cell_formula_units_Z 4
_cell_length_a 7.2285(11)
_cell_length_b 19.897(3)
_cell_length_c 11.2322(16)
_cell_measurement_reflns_used 4500
_cell_measurement_temperature 150(2)
_cell_measurement_theta_max 28.67
_cell_measurement_theta_min 2.99
_cell_volume 1602.4(4)
_computing_cell_refinement 'SAINT (Bruker, 2005)'
_computing_data_collection 'APEX2 (Bruker, 2005)'
_computing_data_reduction 'SAINT (Bruker, 2005)'
_computing_molecular_graphics 'SHELXTL (Sheldrick, 2008<i>b</i>) and DIAMOND (Brandenburg, 2012)'
_computing_publication_material 'SHELXTL (Sheldrick, 2008<i>b</i>)'
_computing_structure_refinement 'SHELXTL (Sheldrick, 2008<i>b</i>)'
_computing_structure_solution 'SHELXTL (Sheldrick, 2008<i>b</i>)'
_diffrn_ambient_temperature 150(2)
_diffrn_measured_fraction_theta_full 0.998
_diffrn_measured_fraction_theta_max 0.998
_diffrn_measurement_device_type 'Bruker APEXII'
_diffrn_measurement_method 'omega scans'
_diffrn_radiation_monochromator 'Si-<111> channel cut crystal'
_diffrn_radiation_source synchrotron
_diffrn_radiation_type synchrotron
_diffrn_radiation_wavelength 0.77490
_diffrn_reflns_av_R_equivalents 0.0455
_diffrn_reflns_av_sigmaI/netI 0.0307
_diffrn_reflns_limit_h_max 8
_diffrn_reflns_limit_h_min -8
_diffrn_reflns_limit_k_max 23
_diffrn_reflns_limit_k_min -23
_diffrn_reflns_limit_l_max 13
_diffrn_reflns_limit_l_min -13
_diffrn_reflns_number 15887
_diffrn_reflns_theta_full 27.47
_diffrn_reflns_theta_max 27.47
_diffrn_reflns_theta_min 2.99
_exptl_absorpt_coefficient_mu 3.174
_exptl_absorpt_correction_T_max 0.9108
_exptl_absorpt_correction_T_min 0.8835
_exptl_absorpt_correction_type multi-scan
_exptl_absorpt_process_details '(SADABS; Sheldrick, 2008<i>a</i>)'
_exptl_crystal_colour colorless
_exptl_crystal_density_diffrn 1.547
_exptl_crystal_density_method 'not measured'
_exptl_crystal_description block
_exptl_crystal_F_000 760
_exptl_crystal_size_max 0.04
_exptl_crystal_size_mid 0.03
_exptl_crystal_size_min 0.03
_refine_diff_density_max 1.365
_refine_diff_density_min -0.587
_refine_ls_extinction_method none
_refine_ls_goodness_of_fit_ref 1.168
_refine_ls_hydrogen_treatment mixed
_refine_ls_matrix_type full
_refine_ls_number_parameters 223
_refine_ls_number_reflns 2828
_refine_ls_number_restraints 0
_refine_ls_restrained_S_all 1.168
_refine_ls_R_factor_all 0.0684
_refine_ls_R_factor_gt 0.0616
_refine_ls_shift/su_max 0.000
_refine_ls_shift/su_mean 0.000
_refine_ls_structure_factor_coef Fsqd
_refine_ls_weighting_details 'calc w=1/[\s^2^(Fo^2^)+(0.0061P)^2^+9.1211P] where P=(Fo^2^+2Fc^2^)/3'
_refine_ls_weighting_scheme calc
_refine_ls_wR_factor_gt 0.1289
_refine_ls_wR_factor_ref 0.1319
_reflns_number_gt 2518
_reflns_number_total 2828
_reflns_threshold_expression I>2\s(I)
_cod_data_source_file gz3246sup1.cif
_cod_data_source_block V
_cod_original_sg_symbol_H-M 'P 21/n'
_cod_database_code 2019475
_cod_database_fobs_code 2019475

loop_
_symmetry_equiv_pos_as_xyz
'x, y, z'
'-x+1/2, y+1/2, -z+1/2'
'-x, -y, -z'
'x-1/2, -y-1/2, z-1/2'

loop_
_atom_site_type_symbol
_atom_site_label
_atom_site_fract_x
_atom_site_fract_y
_atom_site_fract_z
_atom_site_U_iso_or_equiv
_atom_site_adp_type
_atom_site_calc_flag
_atom_site_refinement_flags
_atom_site_occupancy
_atom_site_symmetry_multiplicity
N N1 0.6028(6) -0.0548(3) 0.3217(4) 0.0360(11) Uani d . 1 1
H H1 0.608(8) -0.005(3) 0.298(5) 0.043 Uiso d . 1 1
N N2 0.7587(6) 0.0284(2) 0.5004(4) 0.0278(10) Uani d . 1 1
C C1 0.5233(7) -0.0912(3) 0.2314(5) 0.0336(12) Uani d . 1 1
H H1A 0.4805 -0.0707 0.1566 0.040 Uiso calc R 1 1
C C2 0.5028(8) -0.1607(3) 0.2473(6) 0.0433(15) Uani d . 1 1
H H2A 0.4425 -0.1869 0.1831 0.052 Uiso calc R 1 1
C C3 0.5676(8) -0.1912(3) 0.3530(6) 0.0446(15) Uani d . 1 1
H H3A 0.5569 -0.2385 0.3622 0.054 Uiso calc R 1 1
C C4 0.6501(7) -0.1513(3) 0.4474(5) 0.0335(13) Uani d . 1 1
C C5 0.6693(7) -0.0825(3) 0.4349(5) 0.0279(11) Uani d . 1 1
C C6 0.7218(8) -0.1812(3) 0.5658(6) 0.0403(14) Uani d . 1 1
H H6A 0.7107 -0.2281 0.5796 0.048 Uiso calc R 1 1
C C7 0.8024(7) -0.1405(3) 0.6525(5) 0.0316(12) Uani d . 1 1
H H7A 0.8479 -0.1590 0.7286 0.038 Uiso calc R 1 1
C C8 0.8210(8) -0.0707(3) 0.6333(5) 0.0370(13) Uani d . 1 1
C C9 0.7531(7) -0.0393(3) 0.5258(5) 0.0306(12) Uani d . 1 1
C C10 0.9131(8) -0.0247(3) 0.7278(5) 0.0412(14) Uani d . 1 1
H H10A 0.9652 -0.0418 0.8036 0.049 Uiso calc R 1 1
C C11 0.9209(8) 0.0406(3) 0.7042(5) 0.0401(14) Uani d . 1 1
H H11A 0.9794 0.0701 0.7639 0.048 Uiso calc R 1 1
C C12 0.8437(7) 0.0670(3) 0.5917(5) 0.0331(12) Uani d . 1 1
C C13 0.8487(7) 0.1413(3) 0.5652(5) 0.0338(13) Uani d . 1 1
C C14 0.9224(8) 0.1877(3) 0.6532(5) 0.0390(14) Uani d . 1 1
H H14A 0.9744 0.1724 0.7304 0.047 Uiso calc R 1 1
C C15 0.9189(8) 0.2563(3) 0.6270(6) 0.0417(14) Uani d . 1 1
H H15A 0.9675 0.2879 0.6862 0.050 Uiso calc R 1 1
C C16 0.8439(8) 0.2776(3) 0.5141(6) 0.0425(14) Uani d . 1 1
H H16A 0.8429 0.3241 0.4949 0.051 Uiso calc R 1 1
C C17 0.7701(8) 0.2314(3) 0.4290(6) 0.0429(14) Uani d . 1 1
H H17A 0.7160 0.2469 0.3524 0.052 Uiso calc R 1 1
C C18 0.7735(8) 0.1632(3) 0.4528(5) 0.0370(13) Uani d . 1 1
H H18A 0.7249 0.1320 0.3929 0.044 Uiso calc R 1 1
Br Br1 0.86250(8) 0.12250(3) 0.00993(6) 0.0403(2) Uani d . 1 1
O O1W 0.5609(7) 0.0664(2) 0.2021(4) 0.0446(10) Uani d . 1 1
H H1W 0.454(11) 0.062(4) 0.140(7) 0.067 Uiso d . 1 1
H H2W 0.655(11) 0.082(4) 0.164(7) 0.067 Uiso d . 1 1
O O2W 0.2722(6) 0.0428(2) 0.0064(4) 0.0445(11) Uani d . 1 1
H H3W 0.246(10) 0.003(4) 0.018(7) 0.067 Uiso d . 1 1
H H4W 0.181(11) 0.064(4) -0.016(7) 0.067 Uiso d . 1 1

loop_
_atom_site_aniso_label
_atom_site_aniso_U_11
_atom_site_aniso_U_22
_atom_site_aniso_U_33
_atom_site_aniso_U_12
_atom_site_aniso_U_13
_atom_site_aniso_U_23
N1 0.028(2) 0.046(3) 0.034(3) 0.001(2) 0.003(2) -0.002(2)
N2 0.024(2) 0.028(2) 0.033(2) -0.0011(18) 0.0095(18) -0.0060(19)
C1 0.028(3) 0.045(3) 0.029(3) 0.001(2) 0.003(2) -0.004(2)
C2 0.036(3) 0.048(4) 0.047(4) 0.002(3) 0.009(3) 0.005(3)
C3 0.038(3) 0.034(3) 0.063(4) -0.001(3) 0.016(3) -0.006(3)
C4 0.023(3) 0.032(3) 0.048(3) -0.002(2) 0.014(2) -0.006(2)
C5 0.021(2) 0.027(3) 0.038(3) 0.003(2) 0.010(2) 0.002(2)
C6 0.032(3) 0.040(3) 0.050(4) 0.006(3) 0.010(3) 0.002(3)
C7 0.035(3) 0.033(3) 0.026(3) 0.004(2) 0.002(2) 0.011(2)
C8 0.035(3) 0.041(3) 0.037(3) 0.013(3) 0.014(3) 0.015(3)
C9 0.024(3) 0.038(3) 0.030(3) 0.003(2) 0.005(2) 0.003(2)
C10 0.035(3) 0.052(4) 0.038(3) 0.007(3) 0.007(3) 0.016(3)
C11 0.037(3) 0.047(4) 0.035(3) -0.002(3) 0.001(3) -0.007(3)
C12 0.031(3) 0.040(3) 0.029(3) 0.002(2) 0.007(2) 0.003(2)
C13 0.027(3) 0.025(3) 0.054(4) 0.000(2) 0.018(3) -0.008(2)
C14 0.037(3) 0.041(3) 0.039(3) 0.003(3) 0.008(3) -0.002(3)
C15 0.039(3) 0.034(3) 0.053(4) -0.004(3) 0.011(3) -0.016(3)
C16 0.039(3) 0.026(3) 0.062(4) 0.003(2) 0.006(3) -0.003(3)
C17 0.039(3) 0.039(3) 0.049(4) -0.001(3) 0.002(3) 0.000(3)
C18 0.033(3) 0.036(3) 0.042(3) -0.005(2) 0.007(3) -0.008(3)
Br1 0.0375(3) 0.0304(3) 0.0509(4) 0.0003(3) -0.0025(2) 0.0069(3)
O1W 0.048(3) 0.045(3) 0.042(3) -0.004(2) 0.008(2) -0.001(2)
O2W 0.043(2) 0.036(2) 0.055(3) -0.001(2) 0.008(2) -0.002(2)

loop_
_atom_type_symbol
_atom_type_description
_atom_type_scat_dispersion_real
_atom_type_scat_dispersion_imag
_atom_type_scat_source
C C -0.0020 0.0020 'L. Kissel & R.H. Pratt, Acta Cryst A (1990), A46, 170-175'
H H 0.0000 0.0000 'International Tables Vol C Tables 4.2.6.8 and 6.1.1.4'
N N -0.0031 0.0040 'L. Kissel & R.H. Pratt, Acta Cryst A (1990), A46, 170-175'
O O -0.0041 0.0074 'L. Kissel & R.H. Pratt, Acta Cryst A (1990), A46, 170-175'
Br Br -0.8064 2.7887 'L. Kissel & R.H. Pratt, Acta Cryst A (1990), A46, 170-175'

loop_
_geom_angle_atom_site_label_1
_geom_angle_atom_site_label_2
_geom_angle_atom_site_label_3
_geom_angle
C1 N1 C5 123.0(5)
C1 N1 H1 111(3)
C5 N1 H1 126(3)
C12 N2 C9 114.7(5)
N1 C1 C2 119.1(6)
N1 C1 H1A 120.5
C2 C1 H1A 120.5
C3 C2 C1 121.3(6)
C3 C2 H2A 119.4
C1 C2 H2A 119.4
C2 C3 C4 118.3(6)
C2 C3 H3A 120.8
C4 C3 H3A 120.8
C5 C4 C3 121.6(6)
C5 C4 C6 117.3(5)
C3 C4 C6 121.1(5)
C4 C5 C9 124.6(5)
C4 C5 N1 116.7(5)
C9 C5 N1 118.7(5)
C7 C6 C4 118.4(5)
C7 C6 H6A 120.8
C4 C6 H6A 120.8
C6 C7 C8 121.5(5)
C6 C7 H7A 119.3
C8 C7 H7A 119.2
C9 C8 C7 122.9(6)
C9 C8 C10 114.7(5)
C7 C8 C10 122.4(5)
N2 C9 C8 126.9(5)
N2 C9 C5 117.8(5)
C8 C9 C5 115.3(5)
C11 C10 C8 118.9(5)
C11 C10 H10A 120.5
C8 C10 H10A 120.5
C10 C11 C12 121.3(6)
C10 C11 H11A 119.3
C12 C11 H11A 119.3
N2 C12 C11 123.4(5)
N2 C12 C13 115.1(5)
C11 C12 C13 121.5(5)
C18 C13 C14 120.4(5)
C18 C13 C12 118.2(5)
C14 C13 C12 121.4(5)
C15 C14 C13 119.8(6)
C15 C14 H14A 120.1
C13 C14 H14A 120.1
C16 C15 C14 119.3(6)
C16 C15 H15A 120.4
C14 C15 H15A 120.4
C15 C16 C17 120.1(6)
C15 C16 H16A 119.9
C17 C16 H16A 119.9
C18 C17 C16 121.5(6)
C18 C17 H17A 119.3
C16 C17 H17A 119.3
C13 C18 C17 118.9(5)
C13 C18 H18A 120.6
C17 C18 H18A 120.6
H1W O1W H2W 105(6)
H3W O2W H4W 111(8)

loop_
_geom_bond_atom_site_label_1
_geom_bond_atom_site_label_2
_geom_bond_distance
N1 C1 1.317(7)
N1 C5 1.412(7)
N1 H1 1.03(6)
N2 C12 1.364(7)
N2 C9 1.379(7)
C1 C2 1.405(8)
C1 H1A 0.9500
C2 C3 1.363(9)
C2 H2A 0.9500
C3 C4 1.397(8)
C3 H3A 0.9500
C4 C5 1.384(7)
C4 C6 1.489(8)
C5 C9 1.410(7)
C6 C7 1.343(8)
C6 H6A 0.9500
C7 C8 1.415(8)
C7 H7A 0.9500
C8 C9 1.392(7)
C8 C10 1.493(9)
C10 C11 1.328(8)
C10 H10A 0.9500
C11 C12 1.417(8)
C11 H11A 0.9500
C12 C13 1.510(8)
C13 C18 1.380(8)
C13 C14 1.407(8)
C14 C15 1.395(8)
C14 H14A 0.9500
C15 C16 1.381(9)
C15 H15A 0.9500
C16 C17 1.384(8)
C16 H16A 0.9500
C17 C18 1.382(8)
C17 H17A 0.9500
C18 H18A 0.9500
O1W H1W 0.98(8)
O1W H2W 0.90(8)
O2W H3W 0.83(8)
O2W H4W 0.79(8)

loop_
_geom_hbond_atom_site_label_D
_geom_hbond_atom_site_label_H
_geom_hbond_atom_site_label_A
_geom_hbond_site_symmetry_A
_geom_hbond_distance_DH
_geom_hbond_distance_HA
_geom_hbond_distance_DA
_geom_hbond_angle_DHA
_geom_hbond_publ_flag
O1W H1W O2W 1_555 0.98(8) 1.90(8) 2.871(7) 171(7) y
O1W H2W Br1 1_555 0.90(8) 2.56(8) 3.443(5) 166(6) y
O2W H3W Br1 3_655 0.83(8) 2.63(8) 3.428(5) 164(7) y
O2W H4W Br1 1_455 0.79(8) 2.63(8) 3.364(5) 154(7) y

loop_
_geom_torsion_atom_site_label_1
_geom_torsion_atom_site_label_2
_geom_torsion_atom_site_label_3
_geom_torsion_atom_site_label_4
_geom_torsion
C5 N1 C1 C2 0.1(8)
N1 C1 C2 C3 -1.7(9)
C1 C2 C3 C4 2.1(9)
C2 C3 C4 C5 -1.0(8)
C2 C3 C4 C6 179.3(5)
C3 C4 C5 C9 -179.1(5)
C6 C4 C5 C9 0.6(8)
C3 C4 C5 N1 -0.5(7)
C6 C4 C5 N1 179.2(4)
C1 N1 C5 C4 1.0(7)
C1 N1 C5 C9 179.7(5)
C5 C4 C6 C7 -0.8(8)
C3 C4 C6 C7 178.9(5)
C4 C6 C7 C8 -0.4(8)
C6 C7 C8 C9 2.0(9)
C6 C7 C8 C10 -178.9(5)
C12 N2 C9 C8 1.3(7)
C12 N2 C9 C5 -179.2(4)
C7 C8 C9 N2 177.4(5)
C10 C8 C9 N2 -1.7(8)
C7 C8 C9 C5 -2.1(8)
C10 C8 C9 C5 178.7(5)
C4 C5 C9 N2 -178.8(5)
N1 C5 C9 N2 2.6(7)
C4 C5 C9 C8 0.8(8)
N1 C5 C9 C8 -177.8(5)
C9 C8 C10 C11 1.0(8)
C7 C8 C10 C11 -178.2(6)
C8 C10 C11 C12 0.1(9)
C9 N2 C12 C11 0.0(7)
C9 N2 C12 C13 -179.4(4)
C10 C11 C12 N2 -0.6(9)
C10 C11 C12 C13 178.8(5)
N2 C12 C13 C18 -1.6(7)
C11 C12 C13 C18 178.9(5)
N2 C12 C13 C14 176.3(5)
C11 C12 C13 C14 -3.1(8)
C18 C13 C14 C15 0.2(8)
C12 C13 C14 C15 -177.7(5)
C13 C14 C15 C16 -0.5(9)
C14 C15 C16 C17 1.2(9)
C15 C16 C17 C18 -1.7(9)
C14 C13 C18 C17 -0.7(8)
C12 C13 C18 C17 177.3(5)
C16 C17 C18 C13 1.4(9)
